data_4025712
loop_
_publ_author_name
'Pankaj Jain'
'Gregory M. Ferrence'
'Timothy D. Lash'

_publ_contact_author_address
;
CB 4160
Department of Chemistry
Illinois State University
Normal, IL 61790
;
_publ_contact_author_email Ferrence@IllinoisState.edu
_publ_contact_author_fax (309)4385538
_publ_contact_author_name 'Ferrence, Gregory M.'
_publ_contact_author_phone (309)4387971
_publ_section_title
;
 Preparation of Furan and Thiophene-Derived Fulvene Dialdehydes: Synthesis
 and Structural Characterization of a 22-Oxa-21-carbaporphyrin and a
 Related Palladium(II) Organometallic Complex
;
_journal_name_full 'Journal of Organic Chemistry'
_journal_page_first 6563
_journal_page_last 6573
_journal_paper_doi 10.1021/jo101310m
_journal_volume 75
_journal_year 2010
_chemical_compound_source 'synthesis as described'
_chemical_formula_moiety 'C21 H18 O3'
_chemical_formula_sum 'C21 H18 O3'
_chemical_formula_weight 318.35
_chemical_name_systematic ?
_space_group_IT_number 14
_symmetry_cell_setting monoclinic
_symmetry_Int_Tables_number 14
_symmetry_space_group_name_Hall '-P 2ybc'
_symmetry_space_group_name_H-M 'P 1 21/c 1'
_atom_sites_solution_hydrogens geom
_atom_sites_solution_primary direct
_atom_sites_solution_secondary difmap
_audit_conform_dict_location ftp://ftp.iucr.org/pub/cif_core.dic
_audit_conform_dict_name cif_core.dic
_audit_conform_dict_version 2.4
_audit_creation_date 2010-08-09T13:35:13-00:00
_audit_creation_method 'WinGX routine CIF_UPDATE'
_cell_angle_alpha 90
_cell_angle_beta 103.528(8)
_cell_angle_gamma 90
_cell_formula_units_Z 4
_cell_length_a 7.355(3)
_cell_length_b 19.337(7)
_cell_length_c 11.651(4)
_cell_measurement_reflns_used 1523
_cell_measurement_temperature 100(2)
_cell_measurement_theta_max 28.605
_cell_measurement_theta_min 2.846
_cell_measurement_wavelength 0.71073
_cell_volume 1611.1(10)
_computing_cell_refinement 'APEX2 & SAINT (Bruker, 2008)'
_computing_data_collection 'APEX2 (Bruker, 2008)'
_computing_data_reduction SAINT
_computing_molecular_graphics
;
<i>Ortep-3</i> for Windows (Farrugia, 1997)
;
_computing_publication_material
;
<i>WinGX</i> (Farrugia, 1999)
;
_computing_structure_refinement 'SHELXL-97 (Sheldrick, 2008)'
_computing_structure_solution 'SUPERFLIP (Palatinus & Chapuis, 2007)'
_diffrn_ambient_temperature 100(2)
_diffrn_measured_fraction_theta_full 0.988
_diffrn_measured_fraction_theta_max 0.988
_diffrn_measurement_device_type 'Bruker AXS SMART APEX CCD diffractometer'
_diffrn_measurement_method '\w scans'
_diffrn_radiation_monochromator graphite
_diffrn_radiation_probe x-ray
_diffrn_radiation_type MoK\a
_diffrn_radiation_wavelength 0.71073
_diffrn_reflns_av_unetI/netI 0.0449
_diffrn_reflns_limit_h_max 9
_diffrn_reflns_limit_h_min -9
_diffrn_reflns_limit_k_max 24
_diffrn_reflns_limit_k_min 0
_diffrn_reflns_limit_l_max 14
_diffrn_reflns_limit_l_min 0
_diffrn_reflns_number 3417
_diffrn_reflns_theta_full 26.73
_diffrn_reflns_theta_max 26.73
_diffrn_reflns_theta_min 2.08
_diffrn_standards_decay_% 0
_diffrn_standards_number 0
_exptl_absorpt_coefficient_mu 0.087
_exptl_absorpt_correction_T_max 1
_exptl_absorpt_correction_T_min 0.8547
_exptl_absorpt_correction_type multi-scan
_exptl_absorpt_process_details 'SADABS (Bruker, 2008)'
_exptl_crystal_colour red
_exptl_crystal_density_diffrn 1.312
_exptl_crystal_density_method 'not measured'
_exptl_crystal_description rod
_exptl_crystal_F_000 672
_exptl_crystal_size_max 0.55
_exptl_crystal_size_mid 0.2
_exptl_crystal_size_min 0.15
_refine_diff_density_max 0.282
_refine_diff_density_min -0.367
_refine_diff_density_rms 0.062
_refine_ls_extinction_method none
_refine_ls_goodness_of_fit_ref 1.075
_refine_ls_hydrogen_treatment constr
_refine_ls_matrix_type full
_refine_ls_number_parameters 218
_refine_ls_number_reflns 3417
_refine_ls_number_restraints 0
_refine_ls_restrained_S_all 1.075
_refine_ls_R_factor_all 0.0745
_refine_ls_R_factor_gt 0.0534
_refine_ls_shift/su_max 0
_refine_ls_shift/su_mean 0
_refine_ls_structure_factor_coef Fsqd
_refine_ls_weighting_details 'calc w=1/[\s^2^(Fo^2^)+(0.0661P)^2^+1.3438P] where P=(Fo^2^+2Fc^2^)/3'
_refine_ls_weighting_scheme calc
_refine_ls_wR_factor_gt 0.1357
_refine_ls_wR_factor_ref 0.1498
_reflns_number_gt 2771
_reflns_number_total 3417
_reflns_threshold_expression I>2\s(I)
_cod_data_source_file jo101310m_si_005.cif
_cod_data_source_block 26
_cod_original_sg_symbol_H-M 'P 21/c'
_cod_database_code 4025712

loop_
_symmetry_equiv_pos_as_xyz
'x, y, z'
'-x, y+1/2, -z+1/2'
'-x, -y, -z'
'x, -y-1/2, z-1/2'

loop_
_atom_site_label
_atom_site_type_symbol
_atom_site_fract_x
_atom_site_fract_y
_atom_site_fract_z
_atom_site_U_iso_or_equiv
_atom_site_adp_type
_atom_site_occupancy
_atom_site_symmetry_multiplicity
_atom_site_calc_flag
_atom_site_refinement_flags
_atom_site_disorder_assembly
_atom_site_disorder_group
C1 C 0.0469(4) 0.58825(13) -0.1644(2) 0.0198(6) Uani 1 1 d . . .
C2 C 0.0275(4) 0.52252(13) -0.2295(2) 0.0186(6) Uani 1 1 d . . .
C3 C 0.1243(4) 0.47192(13) -0.1525(2) 0.0188(6) Uani 1 1 d . . .
C4 C 0.2086(4) 0.50504(13) -0.0392(2) 0.0183(6) Uani 1 1 d . . .
C5 C 0.3132(4) 0.46984(13) 0.0546(2) 0.0179(5) Uani 1 1 d . . .
H5 H 0.3263 0.422 0.0402 0.022 Uiso 1 1 calc R . .
C6 C 0.4062(4) 0.49133(12) 0.1700(2) 0.0175(5) Uani 1 1 d . . .
C7 C 0.4956(4) 0.45069(13) 0.2628(3) 0.0217(6) Uani 1 1 d . . .
H7 H 0.5107 0.4019 0.262 0.026 Uiso 1 1 calc R . .
C8 C 0.5602(4) 0.49501(13) 0.3588(2) 0.0212(6) Uani 1 1 d . . .
H8 H 0.6254 0.4819 0.4361 0.025 Uiso 1 1 calc R . .
C9 C 0.5112(4) 0.56099(13) 0.3200(2) 0.0188(6) Uani 1 1 d . . .
C10 C 0.1542(4) 0.57760(13) -0.0530(2) 0.0198(6) Uani 1 1 d . . .
H10 H 0.1881 0.6121 0.0062 0.024 Uiso 1 1 calc R . .
C12 C 0.5553(4) 0.62469(13) 0.3835(2) 0.0196(6) Uani 1 1 d . . .
H12 H 0.5999 0.6195 0.4664 0.024 Uiso 1 1 calc R . .
C13 C 0.5439(4) 0.69121(13) 0.3450(2) 0.0205(6) Uani 1 1 d . . .
C14 C 0.6102(4) 0.74276(14) 0.4379(3) 0.0254(6) Uani 1 1 d . . .
H14 H 0.6552 0.7268 0.5166 0.03 Uiso 1 1 calc R . .
C3A C 0.1258(4) 0.40306(13) -0.1877(2) 0.0204(6) Uani 1 1 d . . .
H3A H 0.1872 0.3686 -0.1344 0.024 Uiso 1 1 calc R . .
C16 C 0.4787(4) 0.71651(13) 0.2203(2) 0.0215(6) Uani 1 1 d . . .
H16A H 0.4857 0.6781 0.1653 0.026 Uiso 1 1 calc R . .
H16B H 0.5633 0.7537 0.206 0.026 Uiso 1 1 calc R . .
C17 C 0.2787(4) 0.74403(16) 0.1946(3) 0.0288(7) Uani 1 1 d . . .
H17A H 0.2675 0.7779 0.2563 0.035 Uiso 1 1 calc R . .
H17B H 0.1921 0.7053 0.1982 0.035 Uiso 1 1 calc R . .
C18 C 0.2209(5) 0.77869(16) 0.0735(3) 0.0318(7) Uani 1 1 d . . .
H18A H 0.0923 0.7957 0.0611 0.048 Uiso 1 1 calc R . .
H18B H 0.2285 0.745 0.0119 0.048 Uiso 1 1 calc R . .
H18C H 0.305 0.8175 0.0699 0.048 Uiso 1 1 calc R . .
C19 C -0.0436(4) 0.65360(14) -0.2056(3) 0.0229(6) Uani 1 1 d . . .
H19 H -0.0244 0.6913 -0.1519 0.028 Uiso 1 1 calc R . .
C2A C -0.0623(4) 0.50532(14) -0.3443(2) 0.0225(6) Uani 1 1 d . . .
H2A H -0.1257 0.5396 -0.3971 0.027 Uiso 1 1 calc R . .
C2B C -0.0578(4) 0.43642(15) -0.3813(3) 0.0243(6) Uani 1 1 d . . .
H2B H -0.118 0.4239 -0.4598 0.029 Uiso 1 1 calc R . .
C3B C 0.0348(4) 0.38625(14) -0.3030(2) 0.0222(6) Uani 1 1 d . . .
H3B H 0.0357 0.3397 -0.3289 0.027 Uiso 1 1 calc R . .
O11 O 0.4157(3) 0.55985(9) 0.20377(16) 0.0184(4) Uani 1 1 d . . .
O15 O 0.6108(4) 0.80495(10) 0.41968(19) 0.0361(6) Uani 1 1 d . . .
O20 O -0.1420(3) 0.66346(10) -0.30376(19) 0.0314(5) Uani 1 1 d . . .

loop_
_atom_site_aniso_label
_atom_site_aniso_U_11
_atom_site_aniso_U_22
_atom_site_aniso_U_33
_atom_site_aniso_U_23
_atom_site_aniso_U_13
_atom_site_aniso_U_12
C1 0.0169(13) 0.0165(12) 0.0275(14) 0.0032(11) 0.0083(11) -0.0011(10)
C2 0.0141(13) 0.0183(13) 0.0240(14) 0.0035(10) 0.0056(11) 0.0002(10)
C3 0.0181(13) 0.0184(13) 0.0217(14) 0.0007(10) 0.0083(11) -0.0016(11)
C4 0.0193(13) 0.0136(12) 0.0232(14) 0.0010(10) 0.0077(11) -0.0018(10)
C5 0.0175(13) 0.0119(11) 0.0254(14) -0.0003(10) 0.0070(11) -0.0004(10)
C6 0.0185(13) 0.0109(11) 0.0235(13) 0.0013(10) 0.0062(11) 0.0001(10)
C7 0.0229(14) 0.0147(13) 0.0278(15) 0.0024(11) 0.0066(12) 0.0013(11)
C8 0.0223(14) 0.0177(13) 0.0228(14) 0.0028(11) 0.0036(11) 0.0006(11)
C9 0.0197(13) 0.0174(12) 0.0191(13) 0.0004(10) 0.0041(11) 0.0005(10)
C10 0.0187(13) 0.0145(12) 0.0259(14) 0.0001(10) 0.0049(11) -0.0016(10)
C12 0.0210(14) 0.0184(13) 0.0194(13) 0.0013(10) 0.0046(11) 0.0004(11)
C13 0.0221(14) 0.0147(12) 0.0258(14) -0.0007(11) 0.0082(11) 0.0006(11)
C14 0.0273(15) 0.0185(14) 0.0300(15) -0.0023(11) 0.0061(13) -0.0011(12)
C3A 0.0210(14) 0.0165(12) 0.0252(14) 0.0011(11) 0.0085(12) 0.0004(10)
C16 0.0243(15) 0.0157(13) 0.0245(14) -0.0006(11) 0.0058(12) -0.0013(11)
C17 0.0270(16) 0.0304(15) 0.0282(16) 0.0067(12) 0.0046(13) 0.0048(13)
C18 0.0321(17) 0.0309(15) 0.0317(16) 0.0045(13) 0.0061(14) 0.0056(14)
C19 0.0225(14) 0.0180(13) 0.0289(16) 0.0035(11) 0.0072(13) -0.0009(11)
C2A 0.0192(13) 0.0238(14) 0.0241(14) 0.0026(11) 0.0040(11) 0.0002(11)
C2B 0.0205(14) 0.0293(15) 0.0224(14) -0.0056(12) 0.0036(11) -0.0044(12)
C3B 0.0194(14) 0.0196(13) 0.0291(15) -0.0036(11) 0.0088(12) -0.0024(11)
O11 0.0220(9) 0.0115(8) 0.0215(9) 0.0002(7) 0.0043(8) -0.0012(7)
O15 0.0539(15) 0.0150(10) 0.0378(13) -0.0037(9) 0.0074(11) -0.0059(10)
O20 0.0288(11) 0.0265(11) 0.0362(13) 0.0096(9) 0.0021(10) 0.0040(9)

loop_
_atom_type_symbol
_atom_type_description
_atom_type_scat_dispersion_real
_atom_type_scat_dispersion_imag
_atom_type_scat_source
C C 0.0033 0.0016 'International Tables Vol C Tables 4.2.6.8 and 6.1.1.4'
H H 0 0 'International Tables Vol C Tables 4.2.6.8 and 6.1.1.4'
O O 0.0106 0.006 'International Tables Vol C Tables 4.2.6.8 and 6.1.1.4'

loop_
_geom_angle_atom_site_label_1
_geom_angle_atom_site_label_2
_geom_angle_atom_site_label_3
_geom_angle
_geom_angle_site_symmetry_1
_geom_angle_site_symmetry_3
_geom_angle_publ_flag
C10 C1 C19 124.1(2) . . ?
C10 C1 C2 108.9(2) . . ?
C19 C1 C2 126.8(2) . . ?
C2A C2 C3 120.3(2) . . ?
C2A C2 C1 132.2(2) . . ?
C3 C2 C1 107.4(2) . . ?
C3A C3 C2 121.0(3) . . ?
C3A C3 C4 130.6(2) . . ?
C2 C3 C4 108.4(2) . . ?
C5 C4 C10 131.1(2) . . ?
C5 C4 C3 123.0(2) . . ?
C10 C4 C3 105.9(2) . . ?
C4 C5 C6 132.0(2) . . ?
C4 C5 H5 114 . . ?
C6 C5 H5 114 . . ?
C7 C6 O11 110.0(2) . . ?
C7 C6 C5 127.8(2) . . ?
O11 C6 C5 122.2(2) . . ?
C6 C7 C8 106.8(2) . . ?
C6 C7 H7 126.6 . . ?
C8 C7 H7 126.6 . . ?
C9 C8 C7 106.9(2) . . ?
C9 C8 H8 126.5 . . ?
C7 C8 H8 126.5 . . ?
O11 C9 C8 110.1(2) . . ?
O11 C9 C12 121.6(2) . . ?
C8 C9 C12 128.2(2) . . ?
C1 C10 C4 109.4(2) . . ?
C1 C10 H10 125.3 . . ?
C4 C10 H10 125.3 . . ?
C13 C12 C9 130.8(2) . . ?
C13 C12 H12 114.6 . . ?
C9 C12 H12 114.6 . . ?
C12 C13 C14 114.5(2) . . ?
C12 C13 C16 127.5(2) . . ?
C14 C13 C16 117.9(2) . . ?
O15 C14 C13 123.6(3) . . ?
O15 C14 H14 118.2 . . ?
C13 C14 H14 118.2 . . ?
C3B C3A C3 118.1(2) . . ?
C3B C3A H3A 120.9 . . ?
C3 C3A H3A 120.9 . . ?
C13 C16 C17 112.2(2) . . ?
C13 C16 H16A 109.2 . . ?
C17 C16 H16A 109.2 . . ?
C13 C16 H16B 109.2 . . ?
C17 C16 H16B 109.2 . . ?
H16A C16 H16B 107.9 . . ?
C16 C17 C18 112.4(3) . . ?
C16 C17 H17A 109.1 . . ?
C18 C17 H17A 109.1 . . ?
C16 C17 H17B 109.1 . . ?
C18 C17 H17B 109.1 . . ?
H17A C17 H17B 107.9 . . ?
C17 C18 H18A 109.5 . . ?
C17 C18 H18B 109.5 . . ?
H18A C18 H18B 109.5 . . ?
C17 C18 H18C 109.5 . . ?
H18A C18 H18C 109.5 . . ?
H18B C18 H18C 109.5 . . ?
O20 C19 C1 124.8(3) . . ?
O20 C19 H19 117.6 . . ?
C1 C19 H19 117.6 . . ?
C2 C2A C2B 118.9(3) . . ?
C2 C2A H2A 120.5 . . ?
C2B C2A H2A 120.5 . . ?
C3B C2B C2A 120.2(3) . . ?
C3B C2B H2B 119.9 . . ?
C2A C2B H2B 119.9 . . ?
C3A C3B C2B 121.3(3) . . ?
C3A C3B H3B 119.3 . . ?
C2B C3B H3B 119.3 . . ?
C9 O11 C6 106.09(19) . . ?

loop_
_geom_bond_atom_site_label_1
_geom_bond_atom_site_label_2
_geom_bond_distance
_geom_bond_site_symmetry_2
_geom_bond_publ_flag
C1 C10 1.368(4) . ?
C1 C19 1.456(4) . ?
C1 C2 1.470(4) . ?
C2 C2A 1.387(4) . ?
C2 C3 1.404(4) . ?
C3 C3A 1.394(4) . ?
C3 C4 1.468(4) . ?
C4 C5 1.363(4) . ?
C4 C10 1.458(4) . ?
C5 C6 1.420(4) . ?
C5 H5 0.95 . ?
C6 C7 1.373(4) . ?
C6 O11 1.379(3) . ?
C7 C8 1.401(4) . ?
C7 H7 0.95 . ?
C8 C9 1.373(4) . ?
C8 H8 0.95 . ?
C9 O11 1.372(3) . ?
C9 C12 1.434(4) . ?
C10 H10 0.95 . ?
C12 C13 1.358(4) . ?
C12 H12 0.95 . ?
C13 C14 1.469(4) . ?
C13 C16 1.501(4) . ?
C14 O15 1.222(3) . ?
C14 H14 0.95 . ?
C3A C3B 1.392(4) . ?
C3A H3A 0.95 . ?
C16 C17 1.527(4) . ?
C16 H16A 0.99 . ?
C16 H16B 0.99 . ?
C17 C18 1.529(4) . ?
C17 H17A 0.99 . ?
C17 H17B 0.99 . ?
C18 H18A 0.98 . ?
C18 H18B 0.98 . ?
C18 H18C 0.98 . ?
C19 O20 1.217(3) . ?
C19 H19 0.95 . ?
C2A C2B 1.403(4) . ?
C2A H2A 0.95 . ?
C2B C3B 1.395(4) . ?
C2B H2B 0.95 . ?
C3B H3B 0.95 . ?

loop_
_geom_torsion_atom_site_label_1
_geom_torsion_atom_site_label_2
_geom_torsion_atom_site_label_3
_geom_torsion_atom_site_label_4
_geom_torsion
_geom_torsion_site_symmetry_1
_geom_torsion_site_symmetry_2
_geom_torsion_site_symmetry_3
_geom_torsion_site_symmetry_4
_geom_torsion_publ_flag
C10 C1 C2 C2A -178.5(3) . . . . ?
C19 C1 C2 C2A 6.1(5) . . . . ?
C10 C1 C2 C3 1.0(3) . . . . ?
C19 C1 C2 C3 -174.4(3) . . . . ?
C2A C2 C3 C3A -2.8(4) . . . . ?
C1 C2 C3 C3A 177.6(2) . . . . ?
C2A C2 C3 C4 178.5(3) . . . . ?
C1 C2 C3 C4 -1.1(3) . . . . ?
C3A C3 C4 C5 1.8(5) . . . . ?
C2 C3 C4 C5 -179.7(3) . . . . ?
C3A C3 C4 C10 -177.7(3) . . . . ?
C2 C3 C4 C10 0.8(3) . . . . ?
C10 C4 C5 C6 -0.8(5) . . . . ?
C3 C4 C5 C6 179.9(3) . . . . ?
C4 C5 C6 C7 173.8(3) . . . . ?
C4 C5 C6 O11 -5.5(5) . . . . ?
O11 C6 C7 C8 1.2(3) . . . . ?
C5 C6 C7 C8 -178.2(3) . . . . ?
C6 C7 C8 C9 -1.3(3) . . . . ?
C7 C8 C9 O11 1.0(3) . . . . ?
C7 C8 C9 C12 -176.2(3) . . . . ?
C19 C1 C10 C4 175.1(2) . . . . ?
C2 C1 C10 C4 -0.5(3) . . . . ?
C5 C4 C10 C1 -179.6(3) . . . . ?
C3 C4 C10 C1 -0.2(3) . . . . ?
O11 C9 C12 C13 -11.4(5) . . . . ?
C8 C9 C12 C13 165.4(3) . . . . ?
C9 C12 C13 C14 -177.5(3) . . . . ?
C9 C12 C13 C16 0.2(5) . . . . ?
C12 C13 C14 O15 179.9(3) . . . . ?
C16 C13 C14 O15 1.9(5) . . . . ?
C2 C3 C3A C3B 2.5(4) . . . . ?
C4 C3 C3A C3B -179.1(3) . . . . ?
C12 C13 C16 C17 101.5(3) . . . . ?
C14 C13 C16 C17 -80.8(3) . . . . ?
C13 C16 C17 C18 172.3(2) . . . . ?
C10 C1 C19 O20 -178.7(3) . . . . ?
C2 C1 C19 O20 -3.9(5) . . . . ?
C3 C2 C2A C2B 1.3(4) . . . . ?
C1 C2 C2A C2B -179.3(3) . . . . ?
C2 C2A C2B C3B 0.4(4) . . . . ?
C3 C3A C3B C2B -0.9(4) . . . . ?
C2A C2B C3B C3A -0.6(4) . . . . ?
C8 C9 O11 C6 -0.2(3) . . . . ?
C12 C9 O11 C6 177.1(3) . . . . ?
C7 C6 O11 C9 -0.6(3) . . . . ?
C5 C6 O11 C9 178.8(3) . . . . ?
